data_7025402
loop_
_publ_author_name
'Vasudevan, Suni'
'Smith, Jayden A.'
'Wojdyla, Michal'
'DiTrapani, A.'
'Kruger, P. E.'
'McCabe, Thomas'
'Fletcher, Nicholas C.'
'Quinn, Susan J.'
'Kelly, John M.'

_publ_section_title
;
 Substituted dipyridophenazine complexes of Cr(III): synthesis,
 enantiomeric resolution and binding interactions with calf thymus DNA.
;
_journal_issue 16
_journal_name_full 'Dalton transactions (Cambridge, England : 2003)'
_journal_page_first 3990
_journal_page_last 3998
_journal_paper_doi 10.1039/c000150c
_journal_volume 39
_journal_year 2010
_chemical_formula_sum 'C45 H26 Cr F9 N8 O9 S3'
_chemical_formula_weight 1141.92
_chemical_name_systematic
;
?
;
_space_group_IT_number 2
_symmetry_cell_setting triclinic
_symmetry_space_group_name_Hall '-P 1'
_symmetry_space_group_name_H-M 'P -1'
_atom_sites_solution_hydrogens geom
_atom_sites_solution_primary direct
_atom_sites_solution_secondary difmap
_audit_creation_method SHELXL-97
_cell_angle_alpha 72.494(18)
_cell_angle_beta 74.473(19)
_cell_angle_gamma 68.319(15)
_cell_formula_units_Z 2
_cell_length_a 10.331(3)
_cell_length_b 13.214(3)
_cell_length_c 19.073(5)
_cell_measurement_temperature 124(2)
_cell_volume 2271.2(11)
_computing_cell_refinement Crystalclear
_computing_data_collection Crystalclear
_computing_data_reduction Crystalclear
_computing_molecular_graphics 'Crystalstructure and Shelxtl'
_computing_publication_material Shelxtl
_computing_structure_refinement 'SHELXL-97 (Sheldrick, 1997)'
_computing_structure_solution 'SHELXS-97 (Sheldrick, 1990)'
_diffrn_ambient_temperature 124(2)
_diffrn_measured_fraction_theta_full 0.998
_diffrn_measured_fraction_theta_max 0.998
_diffrn_measurement_device_type 'Rigaku Saturn 724'
_diffrn_measurement_method 'omega and phi scans'
_diffrn_radiation_monochromator graphite
_diffrn_radiation_source 'fine-focus sealed tube'
_diffrn_radiation_type MoK\a
_diffrn_radiation_wavelength 0.71070
_diffrn_reflns_av_R_equivalents 0.0751
_diffrn_reflns_av_sigmaI/netI 0.0726
_diffrn_reflns_limit_h_max 12
_diffrn_reflns_limit_h_min -12
_diffrn_reflns_limit_k_max 15
_diffrn_reflns_limit_k_min -15
_diffrn_reflns_limit_l_max 22
_diffrn_reflns_limit_l_min -22
_diffrn_reflns_number 35508
_diffrn_reflns_theta_full 25.00
_diffrn_reflns_theta_max 25.00
_diffrn_reflns_theta_min 2.84
_exptl_absorpt_coefficient_mu 0.495
_exptl_absorpt_correction_T_max 1.0000
_exptl_absorpt_correction_T_min 0.8570
_exptl_absorpt_correction_type multi-scan
_exptl_absorpt_process_details 'Blessing, Acta Cryst. (1995) A51 33-38.'
_exptl_crystal_colour colourless
_exptl_crystal_density_diffrn 1.670
_exptl_crystal_density_method 'not measured'
_exptl_crystal_description Prism
_exptl_crystal_F_000 1154
_exptl_crystal_size_max 0.05
_exptl_crystal_size_mid 0.05
_exptl_crystal_size_min 0.01
_refine_diff_density_max 0.565
_refine_diff_density_min -0.562
_refine_diff_density_rms 0.076
_refine_ls_extinction_method none
_refine_ls_goodness_of_fit_ref 1.210
_refine_ls_hydrogen_treatment constr
_refine_ls_matrix_type full
_refine_ls_number_parameters 677
_refine_ls_number_reflns 7991
_refine_ls_number_restraints 0
_refine_ls_restrained_S_all 1.210
_refine_ls_R_factor_all 0.1069
_refine_ls_R_factor_gt 0.0873
_refine_ls_shift/su_max 0.002
_refine_ls_shift/su_mean 0.000
_refine_ls_structure_factor_coef Fsqd
_refine_ls_weighting_details 'calc w=1/[\s^2^(Fo^2^)+(0.0291P)^2^+5.4258P] where P=(Fo^2^+2Fc^2^)/3'
_refine_ls_weighting_scheme calc
_refine_ls_wR_factor_gt 0.1471
_refine_ls_wR_factor_ref 0.1552
_reflns_number_gt 6722
_reflns_number_total 7991
_reflns_threshold_expression >2sigma(I)
_cod_data_source_file c000150c.txt
_cod_data_source_block shelxl2
_cod_depositor_comments
;
The following automatic conversions were performed:

'_symmetry_cell_setting' value 'Triclinic' changed to 'triclinic'
according to /home/saulius/struct/CIF-dictionaries/cif_core.dic
dictionary named 'cif_core.dic' version 2.4.2 from 2011-04-26.

Automatic conversion script
Id: cif_fix_values 1891 2012-01-12 08:04:46Z andrius 
;
_cod_original_cell_volume 2271.0(10)
_cod_original_sg_symbol_H-M P-1
_cod_database_code 7025402

loop_
_symmetry_equiv_pos_as_xyz
'x, y, z'
'-x, -y, -z'

loop_
_atom_site_label
_atom_site_type_symbol
_atom_site_fract_x
_atom_site_fract_y
_atom_site_fract_z
_atom_site_U_iso_or_equiv
_atom_site_adp_type
_atom_site_occupancy
_atom_site_symmetry_multiplicity
_atom_site_calc_flag
_atom_site_refinement_flags
Cr1 Cr 0.75041(8) 0.19389(6) 0.20091(4) 0.0219(2) Uani 1 1 d .
S2 S 0.97945(15) 0.71379(11) 0.30065(8) 0.0295(3) Uani 1 1 d .
S3 S 0.18432(15) 0.12528(11) 0.33816(8) 0.0306(3) Uani 1 1 d .
S4 S 0.58502(15) 0.67595(11) 0.01477(8) 0.0332(3) Uani 1 1 d .
F1 F 0.8696(5) 0.6751(4) 0.4425(2) 0.0798(14) Uani 1 1 d .
F2 F 0.8117(6) 0.5993(5) 0.3775(2) 0.1043(19) Uani 1 1 d .
F3 F 1.0215(5) 0.5329(3) 0.4056(2) 0.0833(15) Uani 1 1 d .
F4 F 0.7537(5) 0.7126(4) 0.0773(2) 0.0726(13) Uani 1 1 d .
F5 F 0.7862(4) 0.7677(3) -0.04270(19) 0.0613(11) Uani 1 1 d .
F6 F 0.8594(4) 0.5918(4) 0.0092(3) 0.0816(14) Uani 1 1 d .
F7 F 0.1431(5) 0.2764(3) 0.4111(2) 0.0713(12) Uani 1 1 d .
F8 F -0.0295(4) 0.3054(3) 0.35722(19) 0.0579(11) Uani 1 1 d .
F9 F 0.0028(4) 0.1775(3) 0.4569(2) 0.0667(12) Uani 1 1 d .
O1 O 0.0868(4) 0.0852(3) 0.3214(2) 0.0449(11) Uani 1 1 d .
O2 O 0.2524(4) 0.1897(3) 0.2738(2) 0.0416(10) Uani 1 1 d .
O3 O 0.2760(4) 0.0456(3) 0.3883(2) 0.0493(11) Uani 1 1 d .
O4 O 0.8576(5) 0.8055(4) 0.2832(2) 0.0588(13) Uani 1 1 d .
O5 O 1.0883(5) 0.7382(4) 0.3206(3) 0.0571(13) Uani 1 1 d .
O6 O 1.0366(5) 0.6426(3) 0.2485(2) 0.0474(11) Uani 1 1 d .
O7 O 0.5717(5) 0.5846(3) 0.0779(2) 0.0465(11) Uani 1 1 d .
O8 O 0.4871(5) 0.7835(3) 0.0228(2) 0.0494(11) Uani 1 1 d .
O9 O 0.6054(4) 0.6535(3) -0.0578(2) 0.0400(10) Uani 1 1 d .
N1 N 0.5770(4) 0.3257(3) 0.2262(2) 0.0236(9) Uani 1 1 d .
N2 N 0.8517(4) 0.2994(3) 0.2052(2) 0.0235(9) Uani 1 1 d .
N3 N 0.7790(4) 0.2550(3) 0.0868(2) 0.0249(9) Uani 1 1 d .
N4 N 0.9380(4) 0.0758(3) 0.1715(2) 0.0263(10) Uani 1 1 d .
N5 N 0.7292(4) 0.1077(3) 0.3102(2) 0.0238(9) Uani 1 1 d .
N6 N 0.6322(4) 0.1004(3) 0.1972(2) 0.0227(9) Uani 1 1 d .
N7 N 0.4457(4) -0.1941(3) 0.3505(2) 0.0282(10) Uani 1 1 d .
N8 N 0.5511(4) -0.1886(3) 0.4718(2) 0.0265(10) Uani 1 1 d .
C1 C 0.3693(6) -0.3967(5) 0.5597(3) 0.0407(15) Uani 1 1 d .
H1 H 0.3524 -0.4450 0.6069 0.049 Uiso 1 1 calc R
C2 C 0.3093(6) -0.3946(4) 0.5013(3) 0.0358(14) Uani 1 1 d .
H2 H 0.2508 -0.4397 0.5096 0.043 Uiso 1 1 calc R
C3 C 0.3349(6) -0.3278(4) 0.4325(3) 0.0349(13) Uani 1 1 d .
H3 H 0.2946 -0.3269 0.3929 0.042 Uiso 1 1 calc R
C4 C 0.4209(6) -0.2598(4) 0.4197(3) 0.0284(12) Uani 1 1 d .
C5 C 0.4770(6) -0.2589(4) 0.4792(3) 0.0289(12) Uani 1 1 d .
C6 C 0.4514(6) -0.3313(4) 0.5508(3) 0.0369(14) Uani 1 1 d .
H6 H 0.4906 -0.3339 0.5912 0.044 Uiso 1 1 calc R
C7 C 0.5186(5) -0.1261(4) 0.3433(3) 0.0223(11) Uani 1 1 d .
C8 C 0.5703(5) -0.1225(4) 0.4045(3) 0.0253(11) Uani 1 1 d .
C9 C 0.4881(5) -0.0472(4) 0.2094(3) 0.0274(12) Uani 1 1 d .
H9 H 0.4408 -0.0983 0.2125 0.033 Uiso 1 1 calc R
C10 C 0.5402(5) -0.0512(4) 0.2709(3) 0.0235(11) Uani 1 1 d .
C11 C 0.6112(5) 0.0245(4) 0.2633(3) 0.0208(10) Uani 1 1 d .
C12 C 0.6625(5) 0.0289(4) 0.3248(3) 0.0232(11) Uani 1 1 d .
C13 C 0.6436(5) -0.0414(4) 0.3943(3) 0.0249(11) Uani 1 1 d .
C14 C 0.6963(5) -0.0319(4) 0.4514(3) 0.0296(12) Uani 1 1 d .
H14 H 0.6864 -0.0796 0.4996 0.035 Uiso 1 1 calc R
C15 C 0.7627(5) 0.0470(4) 0.4372(3) 0.0300(12) Uani 1 1 d .
H15 H 0.7988 0.0543 0.4757 0.036 Uiso 1 1 calc R
C16 C 0.7767(5) 0.1160(4) 0.3664(3) 0.0275(12) Uani 1 1 d .
H16 H 0.8215 0.1710 0.3575 0.033 Uiso 1 1 calc R
C17 C 0.5798(5) 0.1038(4) 0.1397(3) 0.0248(11) Uani 1 1 d .
H17 H 0.5929 0.1570 0.0943 0.030 Uiso 1 1 calc R
C18 C 0.5059(5) 0.0315(4) 0.1439(3) 0.0288(12) Uani 1 1 d .
H18 H 0.4684 0.0365 0.1022 0.035 Uiso 1 1 calc R
C19 C 0.7023(6) 0.3470(4) 0.0468(3) 0.0324(13) Uani 1 1 d .
H19 H 0.6214 0.3946 0.0719 0.039 Uiso 1 1 calc R
C20 C 0.7357(7) 0.3774(5) -0.0314(3) 0.0434(16) Uani 1 1 d .
H20 H 0.6781 0.4442 -0.0585 0.052 Uiso 1 1 calc R
C21 C 0.8521(7) 0.3096(5) -0.0680(3) 0.0446(17) Uani 1 1 d .
H21 H 0.8741 0.3282 -0.1210 0.054 Uiso 1 1 calc R
C22 C 0.9406(7) 0.2115(5) -0.0272(3) 0.0425(16) Uani 1 1 d .
C23 C 1.0679(7) 0.1388(6) -0.0604(4) 0.0502(18) Uani 1 1 d .
H23 H 1.0948 0.1523 -0.1133 0.060 Uiso 1 1 calc R
C24 C 1.1503(7) 0.0509(6) -0.0170(4) 0.0520(18) Uani 1 1 d .
H24 H 1.2355 0.0043 -0.0400 0.062 Uiso 1 1 calc R
C25 C 1.1127(6) 0.0261(5) 0.0624(4) 0.0385(15) Uani 1 1 d .
C26 C 1.1964(6) -0.0629(5) 0.1111(4) 0.0485(18) Uani 1 1 d .
H26 H 1.2850 -0.1101 0.0914 0.058 Uiso 1 1 calc R
C27 C 1.1493(6) -0.0800(5) 0.1855(4) 0.0440(16) Uani 1 1 d .
H27 H 1.2049 -0.1397 0.2182 0.053 Uiso 1 1 calc R
C28 C 1.0193(6) -0.0105(4) 0.2149(3) 0.0348(13) Uani 1 1 d .
H28 H 0.9878 -0.0250 0.2675 0.042 Uiso 1 1 calc R
C29 C 0.9845(6) 0.0940(4) 0.0953(3) 0.0315(13) Uani 1 1 d .
C30 C 0.8983(6) 0.1882(4) 0.0504(3) 0.0278(12) Uani 1 1 d .
C31 C 0.4401(6) 0.3349(4) 0.2381(3) 0.0316(13) Uani 1 1 d .
H31 H 0.4139 0.2754 0.2339 0.038 Uiso 1 1 calc R
C32 C 0.3348(6) 0.4303(4) 0.2566(3) 0.0348(13) Uani 1 1 d .
H32 H 0.2382 0.4346 0.2652 0.042 Uiso 1 1 calc R
C33 C 0.3684(6) 0.5174(4) 0.2627(3) 0.0333(13) Uani 1 1 d .
H33 H 0.2958 0.5821 0.2750 0.040 Uiso 1 1 calc R
C34 C 0.5104(6) 0.5109(4) 0.2506(3) 0.0256(11) Uani 1 1 d .
C35 C 0.6129(5) 0.4125(4) 0.2324(3) 0.0246(11) Uani 1 1 d .
C36 C 0.7603(5) 0.3999(4) 0.2185(3) 0.0250(11) Uani 1 1 d .
C37 C 0.5599(6) 0.5980(4) 0.2534(3) 0.0329(13) Uani 1 1 d .
H37 H 0.4933 0.6643 0.2669 0.039 Uiso 1 1 calc R
C38 C 0.6987(6) 0.5869(4) 0.2372(3) 0.0325(13) Uani 1 1 d .
H38 H 0.7277 0.6468 0.2382 0.039 Uiso 1 1 calc R
C39 C 0.8040(6) 0.4880(4) 0.2184(3) 0.0294(12) Uani 1 1 d .
C40 C 0.9488(6) 0.4735(5) 0.1974(3) 0.0350(13) Uani 1 1 d .
H40 H 0.9833 0.5322 0.1948 0.042 Uiso 1 1 calc R
C41 C 1.0408(6) 0.3756(4) 0.1808(3) 0.0333(13) Uani 1 1 d .
H41 H 1.1390 0.3665 0.1652 0.040 Uiso 1 1 calc R
C42 C 0.9889(6) 0.2880(4) 0.1870(3) 0.0284(12) Uani 1 1 d .
H42 H 1.0541 0.2186 0.1779 0.034 Uiso 1 1 calc R
C43 C 0.0708(7) 0.2264(5) 0.3934(3) 0.0418(15) Uani 1 1 d .
C44 C 0.7543(7) 0.6871(6) 0.0151(3) 0.0465(16) Uani 1 1 d .
C45 C 0.9183(7) 0.6239(6) 0.3863(4) 0.0484(16) Uani 1 1 d .

loop_
_atom_site_aniso_label
_atom_site_aniso_U_11
_atom_site_aniso_U_22
_atom_site_aniso_U_33
_atom_site_aniso_U_23
_atom_site_aniso_U_13
_atom_site_aniso_U_12
Cr1 0.0215(4) 0.0190(4) 0.0247(4) -0.0026(3) -0.0031(3) -0.0083(3)
S2 0.0319(8) 0.0253(7) 0.0306(7) -0.0042(6) -0.0065(6) -0.0092(6)
S3 0.0278(8) 0.0319(7) 0.0310(7) -0.0056(6) -0.0059(6) -0.0087(6)
S4 0.0368(8) 0.0332(8) 0.0308(8) -0.0017(6) -0.0071(6) -0.0159(6)
F1 0.074(3) 0.100(3) 0.033(2) -0.016(2) -0.001(2) 0.003(3)
F2 0.128(5) 0.151(5) 0.066(3) 0.025(3) -0.023(3) -0.116(4)
F3 0.100(4) 0.045(2) 0.052(3) 0.014(2) -0.003(2) 0.009(2)
F4 0.106(4) 0.106(3) 0.039(2) 0.003(2) -0.020(2) -0.081(3)
F5 0.075(3) 0.087(3) 0.038(2) -0.002(2) -0.0001(19) -0.061(2)
F6 0.044(3) 0.089(3) 0.093(3) -0.010(3) -0.023(2) 0.000(2)
F7 0.090(3) 0.059(3) 0.081(3) -0.037(2) -0.034(3) -0.013(2)
F8 0.057(2) 0.046(2) 0.047(2) -0.0092(18) -0.0130(18) 0.0130(18)
F9 0.069(3) 0.057(2) 0.038(2) -0.0041(19) 0.0051(19) 0.005(2)
O1 0.040(3) 0.053(3) 0.052(3) -0.014(2) -0.004(2) -0.026(2)
O2 0.039(2) 0.044(2) 0.038(2) -0.0013(19) 0.0010(19) -0.0208(19)
O3 0.046(3) 0.048(3) 0.037(2) -0.007(2) -0.016(2) 0.009(2)
O4 0.039(3) 0.049(3) 0.057(3) 0.002(2) -0.007(2) 0.010(2)
O5 0.064(3) 0.062(3) 0.064(3) -0.006(2) -0.027(3) -0.035(3)
O6 0.059(3) 0.038(2) 0.035(2) -0.0124(19) 0.003(2) -0.008(2)
O7 0.071(3) 0.045(2) 0.033(2) 0.0068(19) -0.013(2) -0.038(2)
O8 0.056(3) 0.040(2) 0.036(2) -0.010(2) -0.001(2) 0.000(2)
O9 0.052(3) 0.042(2) 0.031(2) -0.0066(18) -0.0113(19) -0.019(2)
N1 0.026(2) 0.018(2) 0.026(2) -0.0043(18) -0.0009(19) -0.0090(18)
N2 0.022(2) 0.025(2) 0.022(2) -0.0012(18) -0.0033(18) -0.0092(18)
N3 0.028(2) 0.025(2) 0.026(2) -0.0068(19) -0.0017(19) -0.0137(19)
N4 0.023(2) 0.021(2) 0.036(3) -0.0064(19) -0.003(2) -0.0095(18)
N5 0.020(2) 0.024(2) 0.027(2) -0.0034(18) -0.0052(18) -0.0075(18)
N6 0.019(2) 0.024(2) 0.026(2) -0.0082(18) -0.0014(18) -0.0074(17)
N7 0.026(2) 0.024(2) 0.034(3) -0.007(2) -0.002(2) -0.0097(19)
N8 0.025(2) 0.022(2) 0.027(2) -0.0008(19) -0.0014(19) -0.0073(18)
C1 0.045(4) 0.029(3) 0.038(3) 0.005(3) 0.001(3) -0.014(3)
C2 0.045(4) 0.030(3) 0.035(3) -0.008(3) 0.004(3) -0.022(3)
C3 0.042(4) 0.032(3) 0.035(3) -0.008(3) -0.004(3) -0.018(3)
C4 0.033(3) 0.023(3) 0.027(3) -0.003(2) -0.001(2) -0.012(2)
C5 0.031(3) 0.022(3) 0.029(3) -0.002(2) -0.003(2) -0.009(2)
C6 0.039(4) 0.032(3) 0.034(3) -0.002(3) -0.003(3) -0.013(3)
C7 0.018(3) 0.021(2) 0.027(3) -0.007(2) -0.003(2) -0.005(2)
C8 0.023(3) 0.022(3) 0.027(3) -0.007(2) 0.002(2) -0.006(2)
C9 0.026(3) 0.030(3) 0.030(3) -0.010(2) -0.002(2) -0.011(2)
C10 0.022(3) 0.021(3) 0.027(3) -0.008(2) -0.002(2) -0.007(2)
C11 0.018(3) 0.017(2) 0.022(3) -0.003(2) -0.001(2) -0.0031(19)
C12 0.014(3) 0.024(3) 0.027(3) -0.003(2) -0.003(2) -0.004(2)
C13 0.025(3) 0.025(3) 0.024(3) -0.002(2) -0.002(2) -0.011(2)
C14 0.029(3) 0.029(3) 0.030(3) -0.005(2) -0.006(2) -0.008(2)
C15 0.027(3) 0.037(3) 0.025(3) -0.003(2) -0.008(2) -0.010(2)
C16 0.024(3) 0.026(3) 0.035(3) -0.007(2) -0.008(2) -0.009(2)
C17 0.026(3) 0.024(3) 0.024(3) -0.002(2) -0.005(2) -0.010(2)
C18 0.029(3) 0.034(3) 0.025(3) -0.004(2) -0.005(2) -0.014(2)
C19 0.035(3) 0.028(3) 0.036(3) 0.002(2) -0.013(3) -0.016(2)
C20 0.066(5) 0.047(4) 0.028(3) 0.010(3) -0.018(3) -0.039(3)
C21 0.065(5) 0.062(4) 0.025(3) -0.003(3) -0.003(3) -0.050(4)
C22 0.052(4) 0.055(4) 0.037(3) -0.017(3) 0.006(3) -0.041(3)
C23 0.056(5) 0.072(5) 0.043(4) -0.035(4) 0.022(3) -0.047(4)
C24 0.045(4) 0.057(4) 0.067(5) -0.046(4) 0.017(4) -0.025(3)
C25 0.027(3) 0.036(3) 0.059(4) -0.025(3) 0.006(3) -0.015(3)
C26 0.028(3) 0.039(4) 0.084(5) -0.033(4) 0.011(3) -0.015(3)
C27 0.029(3) 0.026(3) 0.073(5) -0.011(3) -0.004(3) -0.009(2)
C28 0.029(3) 0.024(3) 0.051(4) -0.006(3) -0.008(3) -0.009(2)
C29 0.031(3) 0.034(3) 0.040(3) -0.018(3) 0.003(3) -0.021(3)
C30 0.033(3) 0.035(3) 0.025(3) -0.012(2) 0.002(2) -0.022(2)
C31 0.028(3) 0.027(3) 0.042(3) -0.005(2) -0.007(3) -0.012(2)
C32 0.024(3) 0.038(3) 0.039(3) -0.008(3) -0.001(3) -0.009(2)
C33 0.033(3) 0.029(3) 0.034(3) -0.010(3) -0.003(3) -0.005(2)
C34 0.032(3) 0.020(3) 0.022(3) -0.004(2) -0.003(2) -0.007(2)
C35 0.034(3) 0.021(3) 0.017(3) -0.002(2) -0.001(2) -0.011(2)
C36 0.028(3) 0.025(3) 0.020(3) 0.000(2) -0.004(2) -0.012(2)
C37 0.046(4) 0.020(3) 0.030(3) -0.005(2) -0.007(3) -0.007(2)
C38 0.050(4) 0.025(3) 0.025(3) 0.000(2) -0.011(3) -0.017(3)
C39 0.040(3) 0.028(3) 0.025(3) -0.004(2) -0.004(2) -0.020(2)
C40 0.045(4) 0.032(3) 0.033(3) 0.002(3) -0.011(3) -0.022(3)
C41 0.033(3) 0.037(3) 0.033(3) 0.000(3) -0.007(3) -0.019(3)
C42 0.029(3) 0.031(3) 0.026(3) 0.000(2) -0.007(2) -0.015(2)
C43 0.043(4) 0.030(3) 0.040(4) -0.007(3) -0.013(3) 0.005(3)
C44 0.059(5) 0.056(4) 0.032(3) -0.002(3) -0.004(3) -0.035(4)
C45 0.049(4) 0.057(4) 0.036(4) 0.002(3) -0.007(3) -0.024(3)

loop_
_atom_type_symbol
_atom_type_description
_atom_type_scat_dispersion_real
_atom_type_scat_dispersion_imag
_atom_type_scat_source
C C 0.0033 0.0016 'International Tables Vol C Tables 4.2.6.8 and 6.1.1.4'
H H 0.0000 0.0000 'International Tables Vol C Tables 4.2.6.8 and 6.1.1.4'
N N 0.0061 0.0033 'International Tables Vol C Tables 4.2.6.8 and 6.1.1.4'
O O 0.0106 0.0060 'International Tables Vol C Tables 4.2.6.8 and 6.1.1.4'
F F 0.0171 0.0103 'International Tables Vol C Tables 4.2.6.8 and 6.1.1.4'
S S 0.1246 0.1234 'International Tables Vol C Tables 4.2.6.8 and 6.1.1.4'
Cr Cr 0.3209 0.6236 'International Tables Vol C Tables 4.2.6.8 and 6.1.1.4'

loop_
_geom_angle_atom_site_label_1
_geom_angle_atom_site_label_2
_geom_angle_atom_site_label_3
_geom_angle
N5 Cr1 N1 91.04(16)
N5 Cr1 N4 92.40(17)
N1 Cr1 N4 172.86(16)
N5 Cr1 N2 100.60(16)
N1 Cr1 N2 80.69(16)
N4 Cr1 N2 92.53(16)
N5 Cr1 N6 80.26(16)
N1 Cr1 N6 94.13(16)
N4 Cr1 N6 92.61(16)
N2 Cr1 N6 174.75(16)
N5 Cr1 N3 170.32(16)
N1 Cr1 N3 96.20(16)
N4 Cr1 N3 81.14(17)
N2 Cr1 N3 86.95(16)
N6 Cr1 N3 92.78(16)
O4 S2 O6 114.2(3)
O4 S2 O5 116.7(3)
O6 S2 O5 112.2(3)
O4 S2 C45 105.6(3)
O6 S2 C45 103.3(3)
O5 S2 C45 103.0(3)
O3 S3 O1 115.4(3)
O3 S3 O2 115.1(3)
O1 S3 O2 113.8(2)
O3 S3 C43 102.6(3)
O1 S3 C43 103.6(3)
O2 S3 C43 104.2(3)
O8 S4 O7 115.4(3)
O8 S4 O9 114.1(2)
O7 S4 O9 115.6(2)
O8 S4 C44 103.7(3)
O7 S4 C44 102.9(3)
O9 S4 C44 102.7(3)
C31 N1 C35 118.7(4)
C31 N1 Cr1 128.6(3)
C35 N1 Cr1 112.7(3)
C42 N2 C36 117.7(4)
C42 N2 Cr1 128.5(3)
C36 N2 Cr1 113.1(3)
C19 N3 C30 118.5(5)
C19 N3 Cr1 129.3(4)
C30 N3 Cr1 112.2(3)
C28 N4 C29 118.0(5)
C28 N4 Cr1 129.6(4)
C29 N4 Cr1 112.4(3)
C16 N5 C12 117.8(4)
C16 N5 Cr1 128.2(3)
C12 N5 Cr1 114.0(3)
C17 N6 C11 118.9(4)
C17 N6 Cr1 128.0(3)
C11 N6 Cr1 113.0(3)
C7 N7 C4 116.8(4)
C8 N8 C5 116.0(4)
C6 C1 C2 122.1(5)
C3 C2 C1 119.9(5)
C2 C3 C4 120.5(5)
N7 C4 C5 120.9(5)
N7 C4 C3 119.6(5)
C5 C4 C3 119.5(5)
N8 C5 C4 122.2(5)
N8 C5 C6 118.5(5)
C4 C5 C6 119.3(5)
C1 C6 C5 118.7(6)
N7 C7 C8 122.0(4)
N7 C7 C10 117.7(4)
C8 C7 C10 120.3(4)
N8 C8 C7 122.1(5)
N8 C8 C13 118.3(5)
C7 C8 C13 119.6(4)
C18 C9 C10 119.6(5)
C9 C10 C11 118.2(5)
C9 C10 C7 123.4(4)
C11 C10 C7 118.3(4)
N6 C11 C10 121.8(4)
N6 C11 C12 116.6(4)
C10 C11 C12 121.5(4)
N5 C12 C13 122.8(5)
N5 C12 C11 115.7(4)
C13 C12 C11 121.4(4)
C12 C13 C14 118.0(5)
C12 C13 C8 118.8(5)
C14 C13 C8 123.2(5)
C15 C14 C13 119.4(5)
C14 C15 C16 119.7(5)
N5 C16 C15 122.2(5)
N6 C17 C18 122.1(5)
C9 C18 C17 119.3(5)
N3 C19 C20 122.6(6)
C21 C20 C19 119.1(6)
C20 C21 C22 120.3(5)
C30 C22 C21 116.2(6)
C30 C22 C23 119.6(6)
C21 C22 C23 124.2(6)
C24 C23 C22 120.2(6)
C23 C24 C25 121.8(6)
C29 C25 C26 117.3(6)
C29 C25 C24 118.2(6)
C26 C25 C24 124.5(6)
C27 C26 C25 119.5(6)
C26 C27 C28 120.6(6)
N4 C28 C27 122.1(6)
N4 C29 C25 122.5(5)
N4 C29 C30 116.9(5)
C25 C29 C30 120.5(5)
N3 C30 C22 123.2(5)
N3 C30 C29 117.3(4)
C22 C30 C29 119.5(5)
N1 C31 C32 121.1(5)
C33 C32 C31 121.0(5)
C32 C33 C34 119.6(5)
C33 C34 C35 117.3(5)
C33 C34 C37 125.0(5)
C35 C34 C37 117.7(5)
N1 C35 C34 122.4(5)
N1 C35 C36 117.0(4)
C34 C35 C36 120.6(5)
N2 C36 C39 123.6(5)
N2 C36 C35 116.4(4)
C39 C36 C35 120.0(5)
C38 C37 C34 121.1(5)
C37 C38 C39 122.0(5)
C36 C39 C40 116.7(5)
C36 C39 C38 118.4(5)
C40 C39 C38 124.8(5)
C41 C40 C39 120.3(5)
C40 C41 C42 119.3(5)
N2 C42 C41 122.1(5)
F7 C43 F9 107.8(5)
F7 C43 F8 108.0(5)
F9 C43 F8 106.2(5)
F7 C43 S3 111.9(4)
F9 C43 S3 111.1(4)
F8 C43 S3 111.6(4)
F4 C44 F6 107.9(6)
F4 C44 F5 107.5(5)
F6 C44 F5 107.2(5)
F4 C44 S4 111.4(5)
F6 C44 S4 111.8(4)
F5 C44 S4 110.9(4)
F3 C45 F2 110.9(6)
F3 C45 F1 107.5(5)
F2 C45 F1 106.4(6)
F3 C45 S2 110.9(5)
F2 C45 S2 109.8(4)
F1 C45 S2 111.3(5)

loop_
_geom_bond_atom_site_label_1
_geom_bond_atom_site_label_2
_geom_bond_distance
Cr1 N5 2.049(4)
Cr1 N1 2.052(4)
Cr1 N4 2.053(4)
Cr1 N2 2.058(4)
Cr1 N6 2.059(4)
Cr1 N3 2.062(4)
S2 O4 1.420(4)
S2 O6 1.436(4)
S2 O5 1.444(4)
S2 C45 1.821(6)
S3 O3 1.436(4)
S3 O1 1.438(4)
S3 O2 1.441(4)
S3 C43 1.817(6)
S4 O8 1.432(4)
S4 O7 1.444(4)
S4 O9 1.448(4)
S4 C44 1.810(7)
F1 C45 1.325(7)
F2 C45 1.320(7)
F3 C45 1.309(7)
F4 C44 1.325(7)
F5 C44 1.349(6)
F6 C44 1.338(8)
F7 C43 1.320(7)
F8 C43 1.338(6)
F9 C43 1.337(7)
N1 C31 1.336(6)
N1 C35 1.374(6)
N2 C42 1.328(6)
N2 C36 1.366(6)
N3 C19 1.320(6)
N3 C30 1.373(6)
N4 C28 1.337(7)
N4 C29 1.380(7)
N5 C16 1.340(6)
N5 C12 1.374(6)
N6 C17 1.329(6)
N6 C11 1.377(6)
N7 C7 1.327(6)
N7 C4 1.361(6)
N8 C8 1.329(6)
N8 C5 1.363(6)
C1 C6 1.367(8)
C1 C2 1.402(8)
C2 C3 1.364(7)
C3 C4 1.414(7)
C4 C5 1.410(7)
C5 C6 1.434(7)
C7 C8 1.428(7)
C7 C10 1.454(7)
C8 C13 1.468(7)
C9 C18 1.383(7)
C9 C10 1.395(7)
C10 C11 1.399(6)
C11 C12 1.434(7)
C12 C13 1.383(7)
C13 C14 1.394(7)
C14 C15 1.376(7)
C15 C16 1.389(7)
C17 C18 1.400(7)
C19 C20 1.404(7)
C20 C21 1.366(9)
C21 C22 1.422(9)
C22 C30 1.399(7)
C22 C23 1.428(9)
C23 C24 1.352(9)
C24 C25 1.426(9)
C25 C29 1.402(7)
C25 C26 1.419(9)
C26 C27 1.350(9)
C27 C28 1.399(8)
C29 C30 1.422(8)
C31 C32 1.395(7)
C32 C33 1.362(7)
C33 C34 1.397(7)
C34 C35 1.410(7)
C34 C37 1.440(7)
C35 C36 1.429(7)
C36 C39 1.395(7)
C37 C38 1.346(8)
C38 C39 1.429(7)
C39 C40 1.395(8)
C40 C41 1.362(8)
C41 C42 1.408(7)
